data_7719442
loop_
_publ_author_name
'Beitlberger, Jan'
'Str&#xf6;bele, Markus'
'Schmidt, Patrick'
'Romao, Carl P.'
'Meyer, H-J&#xfc;rgen'

_publ_section_title
;
 Niobium oxyiodide cluster compounds
 Li<sub>3</sub>Nb<sub>7</sub>O<sub>5</sub>I<sub>15</sub> and
 Nb<sub>8</sub>O<sub>5</sub>I<sub>17</sub>(NbI<sub>5</sub>) with expanding
 cluster architectures and multicentre Nb-Nb bonding.
;
_journal_issue 38
_journal_name_full 'Dalton transactions (Cambridge, England : 2003)'
_journal_page_first 14376
_journal_page_last 14383
_journal_paper_doi 10.1039/d5dt01819f
_journal_volume 54
_journal_year 2025
_chemical_formula_moiety 'I17 Nb8 O5, I4.788 Nb, I0.583'
_chemical_formula_sum 'I22.37 Nb9 O5'
_chemical_formula_weight 3755.26
_chemical_properties_physical Air-sensitive,Moisture-sensitive
_space_group_crystal_system orthorhombic
_space_group_IT_number 62
_space_group_name_Hall '-P 2ac 2n'
_space_group_name_H-M_alt 'P n m a'
_atom_sites_solution_primary dual
_audit_creation_date 2025-03-04
_audit_creation_method
;
Olex2 1.5
(compiled 2024.02.16 svn.r378c4104 for OlexSys, GUI svn.r6928)
;
_audit_update_record
;
2025-03-04 deposited with the CCDC.	2025-09-02 downloaded from the CCDC.
;
_cell_angle_alpha 90
_cell_angle_beta 90
_cell_angle_gamma 90
_cell_formula_units_Z 4
_cell_length_a 11.4282(4)
_cell_length_b 13.4336(6)
_cell_length_c 31.5794(12)
_cell_measurement_reflns_used 4242
_cell_measurement_temperature 200.0(3)
_cell_measurement_theta_max 77.5800
_cell_measurement_theta_min 3.5390
_cell_volume 4848.1(3)
_computing_cell_refinement 'CrysAlisPro 1.171.43.142a (Rigaku OD, 2024)'
_computing_data_collection 'CrysAlisPro system (CCD 43.143a 64-bit (release 25-10-2024))'
_computing_data_reduction 'CrysAlisPro 1.171.43.142a (Rigaku OD, 2024)'
_computing_molecular_graphics 'Olex2 1.5 (Dolomanov et al., 2009)'
_computing_publication_material 'Olex2 1.5 (Dolomanov et al., 2009)'
_computing_structure_refinement 'SHELXL 2018/3 (Sheldrick, 2015)'
_computing_structure_solution 'SHELXT 2018/2 (Sheldrick, 2018)'
_diffrn_ambient_environment N~2~
_diffrn_ambient_temperature 200.0(3)
_diffrn_detector 'Hybrid Pixel Array Detector'
_diffrn_detector_area_resol_mean 10.0000
_diffrn_detector_type HyPix
_diffrn_measured_fraction_theta_full 0.990
_diffrn_measured_fraction_theta_max 0.990
_diffrn_measurement_details
;
List of Runs (angles in degrees, time in seconds):

  # Type    Start    End  Width  t~exp~   \w     \q     \k     \f   Frames
#--------------------------------------------------------------------------
  1  \w    -13.00  15.00   0.50   15.00    --  -49.67  23.00 -28.00   56
  2  \w     47.00 117.00   0.50   15.00    --   49.67  23.00 -28.00  140
  3  \w   -151.00-124.00   0.50   30.00    --  -90.00 -23.00 165.00   54
  4  \w    -63.00 -28.00   0.50   30.00    --  -90.00 118.00  47.00   70
  5  \w     67.00 110.00   0.50   30.00    --  111.50-118.00 -38.00   86
  6  \w    113.00 177.00   0.50   30.00    --  111.50  23.00 -28.00  128
  7  \w    109.00 136.00   0.50   30.00    --  111.50 104.00 147.00   54
  8  \w    118.00 155.00   0.50   30.00    --  111.50 118.00  47.00   74
  9  \w    -61.00  22.00   0.50   15.00    --  -49.67  57.00   0.00  166
 10  \w    -26.00  22.00   0.50   15.00    --  -49.67  19.00  60.00   96
 11  \w   -117.00 -90.00   0.50   15.00    --  -49.67-125.00 -90.00   54
 12  \w   -118.00 -87.00   0.50   15.00    --  -49.67-125.00 -60.00   62
 13  \w     47.00  75.00   0.50   30.00    --  111.50-125.00  90.00   56
 14  \w     78.00 111.00   0.50   30.00    --  111.50-125.00  90.00   66
 15  \w     56.00  99.00   0.50   30.00    --  111.50 -94.00   0.00   86
 16  \w     43.00  68.00   0.50   30.00    --  111.50 -61.00 120.00   50
 17  \w     54.00 110.00   0.50   30.00    --  111.50-125.00  60.00  112
 18  \w     42.00  67.00   0.50   30.00    --  111.50 -61.00  60.00   50
 19  \w     41.00  70.00   0.50   30.00    --  111.50 -61.00 -30.00   58
 20  \w     72.00 105.00   0.50   30.00    --  111.50 -94.00 -30.00   66
 21  \w     42.00  70.00   0.50   30.00    --  111.50 -61.00 -90.00   56
 22  \w     41.00 100.00   0.50   30.00    --  111.50 -76.00  26.12  118
 23  \w    110.00 166.00   0.50   30.00    --  111.50  30.00  90.00  112
 24  \w    115.00 171.00   0.50   30.00    --  111.50  30.00-120.00  112
 25  \w    112.00 162.00   0.50   30.00    --  111.50  30.00  30.00  100
 26  \w    137.00 178.00   0.50   30.00    --  111.50  30.00   0.00   82
 27  \w     43.00  86.00   0.50   30.00    --  111.50 -94.00-150.00   86
 28  \w     85.00 114.00   0.50   30.00    --  111.50   0.00 120.00   58
 29  \w     45.00  71.00   0.50   30.00    --  111.50 -94.00  90.00   52
 30  \w     64.00  90.00   0.50   30.00    --  111.50   0.00  30.00   52
 31  \w     44.00  70.00   0.50   30.00    --  111.50 -61.00  90.00   52
 32  \w     77.00 103.00   0.50   30.00    --  111.50-104.00  45.00   52
 33  \w     51.00 105.00   0.50   30.00    --  111.50 -77.00-150.00  108
 34  \w     76.00 111.00   0.50   30.00    --  111.50-125.00   0.00   70
 35  \w     41.00  70.00   0.50   30.00    --  111.50 -61.00 -60.00   58
 36  \w    -46.00 -21.00   0.50   30.00    --  -90.00 123.00 -46.00   50
 37  \w   -118.00 -93.00   0.50   15.00    --  -49.67-125.00-180.00   50
 38  \w     51.00 100.00   0.50   30.00    --  111.50-125.00-150.00   98
 39  \w     46.00  73.00   0.50   30.00    --  111.50 -77.00  90.00   54
 40  \w     81.00 106.00   0.50   30.00    --  111.50 -77.00  90.00   50
 41  \w     98.00 155.00   0.50   30.00    --  111.50  61.00-120.00  114
 42  \w    152.00 178.00   0.50   30.00    --  111.50  15.00 150.00   52
 43  \w     80.00 106.00   0.50   30.00    --  111.50 -94.00 -60.00   52
 44  \w     71.00  97.00   0.50   30.00    --  111.50 -94.00  90.00   52
 45  \w     80.00 106.00   0.50   30.00    --  111.50 -94.00 -30.00   52
 46  \w     85.00 111.00   0.50   30.00    --  111.50-125.00  60.00   52
 47  \w    112.00 138.00   0.50   30.00    --  111.50  15.00 150.00   52
;
_diffrn_measurement_device 'four-circle diffractometer'
_diffrn_measurement_device_type 'XtaLAB Synergy, Dualflex, HyPix'
_diffrn_measurement_method '\w scans'
_diffrn_orient_matrix_type 'CrysAlisPro convention (1999,Acta A55,543-557)'
_diffrn_orient_matrix_UB_11 -0.0142247000
_diffrn_orient_matrix_UB_12 0.1133429000
_diffrn_orient_matrix_UB_13 -0.0052691000
_diffrn_orient_matrix_UB_21 0.1295043000
_diffrn_orient_matrix_UB_22 0.0083927000
_diffrn_orient_matrix_UB_23 -0.0130719000
_diffrn_orient_matrix_UB_31 -0.0346652000
_diffrn_orient_matrix_UB_32 -0.0151631000
_diffrn_orient_matrix_UB_33 -0.0466854000
_diffrn_radiation_monochromator mirror
_diffrn_radiation_probe x-ray
_diffrn_radiation_type 'Cu K\a'
_diffrn_radiation_wavelength 1.54184
_diffrn_reflns_av_R_equivalents 0.0589
_diffrn_reflns_av_unetI/netI 0.0266
_diffrn_reflns_Laue_measured_fraction_full 0.990
_diffrn_reflns_Laue_measured_fraction_max 0.990
_diffrn_reflns_limit_h_max 13
_diffrn_reflns_limit_h_min -13
_diffrn_reflns_limit_k_max 15
_diffrn_reflns_limit_k_min -15
_diffrn_reflns_limit_l_max 29
_diffrn_reflns_limit_l_min -37
_diffrn_reflns_number 47074
_diffrn_reflns_point_group_measured_fraction_full 0.990
_diffrn_reflns_point_group_measured_fraction_max 0.990
_diffrn_reflns_theta_full 66.653
_diffrn_reflns_theta_max 66.653
_diffrn_reflns_theta_min 2.799
_diffrn_source 'micro-focus sealed X-ray tube'
_diffrn_source_type 'PhotonJet (Cu) X-ray Source'
_exptl_absorpt_coefficient_mu 128.729
_exptl_absorpt_correction_T_max 0.687
_exptl_absorpt_correction_T_min 0.176
_exptl_absorpt_correction_type analytical
_exptl_absorpt_process_details
;
CrysAlisPro 1.171.43.142a (Rigaku Oxford Diffraction, 2024)
Analytical numeric absorption correction using a multifaceted crystal
model based on expressions derived by R.C. Clark & J.S. Reid.
(Clark, R. C. & Reid, J. S. (1995). Acta Cryst. A51, 887-897)
Empirical absorption correction using spherical harmonics,
implemented in SCALE3 ABSPACK scaling algorithm.
;
_exptl_crystal_colour 'metallic black'
_exptl_crystal_colour_lustre metallic
_exptl_crystal_colour_primary black
_exptl_crystal_density_diffrn 5.145
_exptl_crystal_description plate
_exptl_crystal_F_000 6379
_exptl_crystal_size_max 0.072
_exptl_crystal_size_mid 0.011
_exptl_crystal_size_min 0.009
_refine_diff_density_max 0.490
_refine_diff_density_min -0.418
_refine_diff_density_rms 0.093
_refine_ls_extinction_method none
_refine_ls_goodness_of_fit_ref 1.036
_refine_ls_hydrogen_treatment undef
_refine_ls_matrix_type full
_refine_ls_number_parameters 240
_refine_ls_number_reflns 4437
_refine_ls_number_restraints 0
_refine_ls_restrained_S_all 1.036
_refine_ls_R_factor_all 0.0366
_refine_ls_R_factor_gt 0.0274
_refine_ls_shift/su_max 0.002
_refine_ls_shift/su_mean 0.000
_refine_ls_structure_factor_coef Fsqd
_refine_ls_weighting_details 'w=1/[\s^2^(Fo^2^)+(0.0259P)^2^+2.6937P] where P=(Fo^2^+2Fc^2^)/3'
_refine_ls_weighting_scheme calc
_refine_ls_wR_factor_gt 0.0516
_refine_ls_wR_factor_ref 0.0539
_reflns_Friedel_coverage 0.000
_reflns_number_gt 3739
_reflns_number_total 4437
_reflns_threshold_expression 'I > 2\s(I)'
_twin_special_details
;
Component 2 rotated by -179.9979\% 
around [-0.24 0.00 0.97] (reciprocal) or [-0.89 -0.00 0.46] (direct)
;
_cod_data_source_file d5dt01819f3.cif
_cod_data_source_block Nb9O5I22
_cod_depositor_comments 'Adding full bibliography for 7719441--7719442.cif.'
_cod_database_code 7719442
_shelx_shelxl_version_number 2018/3
_chemical_oxdiff_formula 'O2.50 Nb4.50 I11 '
_shelx_space_group_comment
;
The symmetry employed for this shelxl refinement is uniquely defined
by the following loop, which should always be used as a source of
symmetry information in preference to the above space-group names.
They are only intended as comments.
;
_olex2_refinement_description
;
1. Others
 Sof(Nb6B)=0.5*(1-FVAR(2))
 Sof(Nb6A)=0.5*FVAR(2)
 Sof(I11A)=0.5*(1-FVAR(3))
 Sof(I11B)=0.5*FVAR(3)
;
_olex2_submission_special_instructions 'No special instructions were received'
_oxdiff_exptl_absorpt_empirical_details
;
Empirical correction (ABSPACK) includes:
- Absorption correction using spherical harmonics
- Frame scaling
- Detector area scaling
- B-factor correction
;
_oxdiff_exptl_absorpt_empirical_full_max 2.378
_oxdiff_exptl_absorpt_empirical_full_min 0.615
_oxdiff_twin_integration_method simultaneous
_oxdiff_twin_items 2

loop_
_space_group_symop_operation_xyz
'x, y, z'
'-x+1/2, -y, z+1/2'
'-x, y+1/2, -z'
'x+1/2, -y+1/2, -z+1/2'
'-x, -y, -z'
'x-1/2, y, -z-1/2'
'x, -y-1/2, z'
'-x-1/2, y-1/2, z-1/2'

loop_
_atom_site_label
_atom_site_type_symbol
_atom_site_fract_x
_atom_site_fract_y
_atom_site_fract_z
_atom_site_U_iso_or_equiv
_atom_site_adp_type
_atom_site_occupancy
_atom_site_site_symmetry_order
_atom_site_calc_flag
_atom_site_refinement_flags_posn
_atom_site_refinement_flags_adp
_atom_site_refinement_flags_occupancy
_atom_site_disorder_assembly
_atom_site_disorder_group
I1 I 0.24624(3) 0.39562(3) 0.53598(2) 0.0220(4) Uani 1 1 d . . . . .
I6 I 0.57748(3) 0.10915(3) 0.52504(2) 0.0226(4) Uani 1 1 d . . . . .
I5 I 0.08786(4) 0.60892(3) 0.47429(2) 0.0238(4) Uani 1 1 d . . . . .
I2 I 0.56381(4) 0.40204(4) 0.40219(2) 0.0258(4) Uani 1 1 d . . . . .
I4 I 0.13979(4) 0.10531(4) 0.31206(2) 0.0320(4) Uani 1 1 d . . . . .
I7 I -0.06709(4) 0.39889(4) 0.40374(2) 0.0336(4) Uani 1 1 d . . . . .
I3 I 0.46699(4) 0.40438(4) 0.28776(2) 0.0333(4) Uani 1 1 d . . . . .
I9 I 0.26725(6) 0.250000 0.21216(2) 0.0341(4) Uani 1 2 d S T P . .
I8 I 0.31656(5) 0.60601(4) 0.35905(2) 0.0403(4) Uani 1 1 d . . . . .
Nb3 Nb 0.38720(4) 0.10559(4) 0.46366(2) 0.0183(4) Uani 1 1 d . . . . .
Nb2 Nb 0.25351(6) 0.250000 0.42246(2) 0.0172(4) Uani 1 2 d S T P . .
Nb1 Nb 0.10885(5) 0.39563(4) 0.46275(2) 0.0193(4) Uani 1 1 d . . . . .
Nb4 Nb 0.34035(5) 0.40665(4) 0.37039(2) 0.0207(4) Uani 1 1 d . . . . .
Nb5 Nb 0.31226(7) 0.250000 0.29722(2) 0.0258(4) Uani 1 2 d S T P . .
I11B I -0.3705(16) 0.750000 0.3630(5) 0.0525(14) Uani 0.51(6) 2 d S T P . .
I10 I -0.02695(9) 0.750000 0.37340(3) 0.0675(5) Uani 1 2 d S T P . .
Nb6A Nb -0.1774(18) 0.750000 0.3162(3) 0.0365(19) Uani 0.63(5) 2 d S T P A 1
I12B I -0.2241(10) 0.9549(10) 0.3085(3) 0.056(3) Uani 0.39(5) 1 d . . . . .
I13B I -0.0548(18) 0.750000 0.2460(3) 0.059(3) Uani 0.40(5) 2 d S T . A 1
O2 O 0.1089(7) 0.250000 0.4631(2) 0.0333(17) Uani 1 2 d S T P . .
O1 O 0.2333(5) 0.4132(4) 0.42081(16) 0.0352(13) Uani 1 1 d . . . . .
O4 O 0.3300(7) 0.250000 0.3626(2) 0.0342(17) Uani 1 2 d S T P . .
O3 O 0.3938(7) 0.250000 0.4644(2) 0.0336(17) Uani 1 2 d S T P . .
I13A I -0.1505(12) 0.750000 0.24171(13) 0.073(4) Uani 0.194(7) 2 d S T . B 3
I13D I 0.1688(2) 0.750000 0.26326(6) 0.0627(12) Uani 0.389(4) 2 d S T . C 2
I12C I -0.2372(15) 0.939(2) 0.2959(13) 0.097(6) Uani 0.26(3) 1 d . . . A 1
I13C I -0.020(3) 0.733(3) 0.2509(8) 0.090(8) Uani 0.19(3) 1 d . . . B 3
Nb6B Nb -0.220(3) 0.750000 0.3216(3) 0.033(2) Uani 0.37(5) 2 d S T P A 2
I11A I -0.3968(18) 0.750000 0.3715(6) 0.0502(19) Uani 0.49(6) 2 d S T P . .
I12A I -0.2106(19) 0.9401(14) 0.3099(7) 0.101(5) Uani 0.36(4) 1 d . . . . .

loop_
_atom_site_aniso_label
_atom_site_aniso_U_11
_atom_site_aniso_U_22
_atom_site_aniso_U_33
_atom_site_aniso_U_23
_atom_site_aniso_U_13
_atom_site_aniso_U_12
I1 0.0225(4) 0.0247(5) 0.0188(4) -0.00076(14) 0.00011(14) 0.00096(18)
I6 0.0234(4) 0.0191(5) 0.0252(4) -0.00032(15) -0.00488(15) 0.00050(17)
I5 0.0230(4) 0.0197(5) 0.0288(4) 0.00118(16) 0.00504(15) 0.00151(17)
I2 0.0225(4) 0.0317(5) 0.0231(4) -0.00095(16) 0.00171(15) -0.00382(19)
I4 0.0317(5) 0.0405(5) 0.0237(4) 0.00400(18) -0.00605(16) -0.0081(2)
I7 0.0281(5) 0.0450(5) 0.0276(4) -0.00359(19) -0.00659(16) 0.0065(2)
I3 0.0380(5) 0.0400(5) 0.0219(4) 0.00101(18) 0.00687(17) -0.0084(2)
I9 0.0447(6) 0.0394(6) 0.0182(5) 0.000 -0.0028(2) 0.000
I8 0.0574(5) 0.0232(5) 0.0403(5) 0.00704(19) -0.0062(2) -0.0014(2)
Nb3 0.0196(5) 0.0173(5) 0.0180(5) 0.00045(19) -0.00083(18) 0.0007(2)
Nb2 0.0181(5) 0.0175(5) 0.0159(5) 0.000 0.0001(3) 0.000
Nb1 0.0191(5) 0.0191(5) 0.0196(5) -0.00077(19) 0.00064(18) 0.0016(2)
Nb4 0.0243(5) 0.0209(5) 0.0171(5) 0.00152(19) 0.00074(19) -0.0016(2)
Nb5 0.0303(6) 0.0307(6) 0.0163(5) 0.000 0.0002(3) 0.000
I11B 0.039(3) 0.0813(19) 0.038(3) 0.000 0.002(2) 0.000
I10 0.0482(6) 0.1096(10) 0.0447(6) 0.000 -0.0035(4) 0.000
Nb6A 0.041(5) 0.0418(13) 0.0263(16) 0.000 -0.004(2) 0.000
I12B 0.070(4) 0.028(4) 0.071(4) 0.004(3) -0.0096(19) 0.014(2)
I13B 0.068(9) 0.082(4) 0.029(3) 0.000 0.014(3) 0.000
O2 0.035(4) 0.036(4) 0.029(3) 0.000 -0.002(3) 0.000
O1 0.036(3) 0.037(3) 0.033(2) -0.005(2) -0.002(2) 0.005(3)
O4 0.036(4) 0.037(4) 0.030(3) 0.000 -0.001(3) 0.000
O3 0.033(4) 0.038(5) 0.030(3) 0.000 0.001(3) 0.000
I13A 0.109(10) 0.087(5) 0.023(2) 0.000 0.011(3) 0.000
I13D 0.0417(14) 0.109(2) 0.0372(12) 0.000 0.0096(8) 0.000
I12C 0.070(5) 0.084(7) 0.137(13) 0.066(8) 0.001(6) -0.002(5)
I13C 0.088(12) 0.125(17) 0.056(6) -0.024(7) 0.038(6) -0.026(9)
Nb6B 0.035(6) 0.0385(19) 0.0245(17) 0.000 0.006(2) 0.000
I11A 0.039(4) 0.0754(18) 0.036(3) 0.000 -0.002(2) 0.000
I12A 0.149(10) 0.027(4) 0.128(7) 0.007(3) -0.021(6) 0.010(4)

loop_
_atom_type_symbol
_atom_type_description
_atom_type_scat_dispersion_real
_atom_type_scat_dispersion_imag
_atom_type_scat_source
I I -0.3257 6.8362 'International Tables Vol C Tables 4.2.6.8 and 6.1.1.4'
Nb Nb -0.1121 2.4826 'International Tables Vol C Tables 4.2.6.8 and 6.1.1.4'
O O 0.0492 0.0322 'International Tables Vol C Tables 4.2.6.8 and 6.1.1.4'

loop_
_exptl_crystal_face_index_h
_exptl_crystal_face_index_k
_exptl_crystal_face_index_l
_exptl_crystal_face_perp_dist
0 1 0 0.0414
0 -1 0 0.0308
0 0 0 0.0073
0 0 0 0.0015
0 0 -3 0.0064
0 0 3 0.0045

loop_
_geom_angle_atom_site_label_1
_geom_angle_atom_site_label_2
_geom_angle_atom_site_label_3
_geom_angle
_geom_angle_site_symmetry_1
_geom_angle_site_symmetry_3
_geom_angle_publ_flag
Nb3 I1 Nb1 69.373(17) 7_565 . ?
Nb3 I6 Nb3 99.636(17) . 5_656 ?
Nb1 I5 Nb1 97.187(18) . 5_566 ?
Nb4 I2 Nb3 65.426(17) . 7_565 ?
Nb5 I4 Nb4 66.16(2) . 7_565 ?
Nb5 I3 Nb4 66.401(19) . . ?
I1 Nb3 I6 83.493(16) 7_565 . ?
I1 Nb3 I6 88.523(18) 7_565 5_656 ?
I1 Nb3 I2 168.81(2) 7_565 7_565 ?
I1 Nb3 Nb1 55.320(15) 7_565 7_565 ?
I1 Nb3 Nb4 134.39(2) 7_565 7_565 ?
I6 Nb3 I6 80.363(17) . 5_656 ?
I6 Nb3 Nb1 97.68(2) 5_656 7_565 ?
I6 Nb3 Nb1 138.805(19) . 7_565 ?
I6 Nb3 Nb4 95.167(19) 5_656 7_565 ?
I6 Nb3 Nb4 141.98(2) . 7_565 ?
I2 Nb3 I6 87.085(19) 7_565 5_656 ?
I2 Nb3 I6 85.631(18) 7_565 . ?
I2 Nb3 Nb1 135.54(2) 7_565 7_565 ?
I2 Nb3 Nb4 56.365(16) 7_565 7_565 ?
Nb2 Nb3 I1 93.99(2) . 7_565 ?
Nb2 Nb3 I6 135.01(2) . . ?
Nb2 Nb3 I6 144.61(2) . 5_656 ?
Nb2 Nb3 I2 95.55(2) . 7_565 ?
Nb2 Nb3 Nb1 56.773(19) . 7_565 ?
Nb2 Nb3 Nb4 58.830(18) . 7_565 ?
Nb4 Nb3 Nb1 79.179(17) 7_565 7_565 ?
O1 Nb3 I1 92.34(13) 7_565 7_565 ?
O1 Nb3 I6 173.09(14) 7_565 . ?
O1 Nb3 I6 94.07(15) 7_565 5_656 ?
O1 Nb3 I2 98.23(13) 7_565 7_565 ?
O1 Nb3 Nb2 50.58(15) 7_565 . ?
O1 Nb3 Nb1 37.50(13) 7_565 7_565 ?
O1 Nb3 Nb4 42.08(13) 7_565 7_565 ?
O3 Nb3 I1 91.0(2) . 7_565 ?
O3 Nb3 I6 86.9(2) . . ?
O3 Nb3 I6 167.3(2) . 5_656 ?
O3 Nb3 I2 91.0(2) . 7_565 ?
O3 Nb3 Nb2 48.1(2) . . ?
O3 Nb3 Nb1 92.5(2) . 7_565 ?
O3 Nb3 Nb4 94.2(2) . 7_565 ?
O3 Nb3 O1 98.7(3) . 7_565 ?
Nb3 Nb2 Nb3 88.06(3) 7_565 . ?
Nb3 Nb2 Nb1 125.77(3) 7_565 7_565 ?
Nb3 Nb2 Nb1 68.507(17) 7_565 . ?
Nb3 Nb2 Nb1 68.506(17) . 7_565 ?
Nb3 Nb2 Nb1 125.77(3) . . ?
Nb3 Nb2 Nb4 126.28(3) 7_565 7_565 ?
Nb3 Nb2 Nb4 64.216(17) 7_565 . ?
Nb3 Nb2 Nb4 126.28(3) . . ?
Nb3 Nb2 Nb4 64.215(16) . 7_565 ?
Nb1 Nb2 Nb1 86.32(3) . 7_565 ?
Nb4 Nb2 Nb1 87.296(16) . . ?
Nb4 Nb2 Nb1 164.44(3) . 7_565 ?
Nb4 Nb2 Nb1 164.44(3) 7_565 . ?
Nb4 Nb2 Nb1 87.297(16) 7_565 7_565 ?
Nb4 Nb2 Nb4 95.23(3) 7_565 . ?
O2 Nb2 Nb3 98.40(14) . . ?
O2 Nb2 Nb3 98.40(14) . 7_565 ?
O2 Nb2 Nb1 43.161(15) . 7_565 ?
O2 Nb2 Nb1 43.162(15) . . ?
O2 Nb2 Nb4 128.99(6) . . ?
O2 Nb2 Nb4 128.99(6) . 7_565 ?
O2 Nb2 O1 86.10(14) . . ?
O2 Nb2 O1 86.10(14) . 7_565 ?
O1 Nb2 Nb3 139.40(14) 7_565 7_565 ?
O1 Nb2 Nb3 51.48(14) . 7_565 ?
O1 Nb2 Nb3 139.40(14) . . ?
O1 Nb2 Nb3 51.48(14) 7_565 . ?
O1 Nb2 Nb1 43.11(14) 7_565 7_565 ?
O1 Nb2 Nb1 129.06(14) . 7_565 ?
O1 Nb2 Nb1 129.07(14) 7_565 . ?
O1 Nb2 Nb1 43.11(14) . . ?
O1 Nb2 Nb4 139.21(14) . 7_565 ?
O1 Nb2 Nb4 44.63(14) . . ?
O1 Nb2 Nb4 139.21(14) 7_565 . ?
O1 Nb2 Nb4 44.63(14) 7_565 7_565 ?
O1 Nb2 O1 167.7(3) . 7_565 ?
O4 Nb2 Nb3 101.15(15) . . ?
O4 Nb2 Nb3 101.15(15) . 7_565 ?
O4 Nb2 Nb1 130.27(9) . 7_565 ?
O4 Nb2 Nb1 130.27(9) . . ?
O4 Nb2 Nb4 47.93(3) . . ?
O4 Nb2 Nb4 47.93(3) . 7_565 ?
O4 Nb2 O2 152.7(3) . . ?
O4 Nb2 O1 91.28(14) . 7_565 ?
O4 Nb2 O1 91.28(14) . . ?
O3 Nb2 Nb3 44.037(15) . 7_565 ?
O3 Nb2 Nb3 44.037(15) . . ?
O3 Nb2 Nb1 99.33(14) . 7_565 ?
O3 Nb2 Nb1 99.33(14) . . ?
O3 Nb2 Nb4 95.69(13) . 7_565 ?
O3 Nb2 Nb4 95.69(13) . . ?
O3 Nb2 O2 102.6(3) . . ?
O3 Nb2 O1 95.49(14) . 7_565 ?
O3 Nb2 O1 95.49(14) . . ?
O3 Nb2 O4 104.8(3) . . ?
I1 Nb1 I5 82.685(16) . 5_566 ?
I1 Nb1 I5 86.704(19) . . ?
I1 Nb1 Nb3 55.305(15) . 7_565 ?
I1 Nb1 Nb2 92.48(2) . . ?
I5 Nb1 I5 82.812(18) . 5_566 ?
I5 Nb1 Nb3 94.97(2) . 7_565 ?
I5 Nb1 Nb3 137.965(19) 5_566 7_565 ?
I7 Nb1 I1 166.97(2) . . ?
I7 Nb1 I5 90.51(2) . . ?
I7 Nb1 I5 84.340(19) . 5_566 ?
I7 Nb1 Nb3 137.69(2) . 7_565 ?
I7 Nb1 Nb2 97.61(2) . . ?
Nb2 Nb1 I5 141.26(2) . . ?
Nb2 Nb1 I5 135.53(2) . 5_566 ?
Nb2 Nb1 Nb3 54.722(18) . 7_565 ?
O2 Nb1 I1 89.7(2) . . ?
O2 Nb1 I5 88.6(2) . 5_566 ?
O2 Nb1 I5 171.0(2) . . ?
O2 Nb1 I7 91.2(2) . . ?
O2 Nb1 Nb3 89.7(2) . 7_565 ?
O2 Nb1 Nb2 47.1(2) . . ?
O2 Nb1 O1 97.2(3) . . ?
O1 Nb1 I1 98.71(15) . . ?
O1 Nb1 I5 174.07(17) . 5_566 ?
O1 Nb1 I5 91.50(17) . . ?
O1 Nb1 I7 94.08(15) . . ?
O1 Nb1 Nb3 43.96(15) . 7_565 ?
O1 Nb1 Nb2 50.32(17) . . ?
I2 Nb4 I4 162.13(2) . 7_565 ?
I2 Nb4 I3 82.439(18) . . ?
I2 Nb4 Nb3 58.212(16) . 7_565 ?
I2 Nb4 Nb2 95.52(2) . . ?
I2 Nb4 Nb5 110.43(2) . . ?
I4 Nb4 I3 80.207(17) 7_565 . ?
I4 Nb4 Nb3 138.63(2) 7_565 7_565 ?
I4 Nb4 Nb5 54.820(19) 7_565 . ?
I3 Nb4 Nb3 140.52(2) . 7_565 ?
I3 Nb4 Nb5 53.100(18) . . ?
I8 Nb4 I2 99.42(2) . . ?
I8 Nb4 I4 83.88(2) . 7_565 ?
I8 Nb4 I3 86.75(2) . . ?
I8 Nb4 Nb3 101.63(2) . 7_565 ?
I8 Nb4 Nb2 140.33(3) . . ?
I8 Nb4 Nb5 123.60(2) . . ?
Nb3 Nb4 Nb5 134.75(2) 7_565 . ?
Nb2 Nb4 I4 92.85(2) . 7_565 ?
Nb2 Nb4 I3 131.76(2) . . ?
Nb2 Nb4 Nb3 56.954(18) . 7_565 ?
Nb2 Nb4 Nb5 83.92(2) . . ?
O1 Nb4 I2 106.10(15) . . ?
O1 Nb4 I4 91.40(15) . 7_565 ?
O1 Nb4 I3 171.28(15) . . ?
O1 Nb4 I8 90.03(17) . . ?
O1 Nb4 Nb3 48.14(15) . 7_565 ?
O1 Nb4 Nb2 50.43(17) . . ?
O1 Nb4 Nb5 123.35(16) . . ?
O1 Nb4 O4 95.8(3) . . ?
O4 Nb4 I2 94.1(2) . . ?
O4 Nb4 I4 80.2(2) . 7_565 ?
O4 Nb4 I3 85.12(19) . . ?
O4 Nb4 I8 163.14(19) . . ?
O4 Nb4 Nb3 94.01(18) . 7_565 ?
O4 Nb4 Nb2 46.80(19) . . ?
O4 Nb4 Nb5 40.93(18) . . ?
I4 Nb5 I4 87.62(3) . 7_565 ?
I4 Nb5 Nb4 59.023(16) 7_565 . ?
I4 Nb5 Nb4 114.37(3) . . ?
I4 Nb5 Nb4 59.022(16) . 7_565 ?
I4 Nb5 Nb4 114.37(3) 7_565 7_565 ?
I3 Nb5 I4 86.979(16) 7_565 . ?
I3 Nb5 I4 174.06(3) . . ?
I3 Nb5 I4 174.06(3) 7_565 7_565 ?
I3 Nb5 I4 86.980(15) . 7_565 ?
I3 Nb5 I3 98.30(3) 7_565 . ?
I3 Nb5 Nb4 121.39(3) . 7_565 ?
I3 Nb5 Nb4 121.39(3) 7_565 . ?
I3 Nb5 Nb4 60.500(15) . . ?
I3 Nb5 Nb4 60.502(15) 7_565 7_565 ?
I9 Nb5 I4 91.83(2) . . ?
I9 Nb5 I4 91.83(2) . 7_565 ?
I9 Nb5 I3 90.82(2) . 7_565 ?
I9 Nb5 I3 90.82(2) . . ?
I9 Nb5 Nb4 137.866(13) . . ?
I9 Nb5 Nb4 137.867(13) . 7_565 ?
Nb4 Nb5 Nb4 84.10(3) . 7_565 ?
O4 Nb5 I4 84.42(16) . 7_565 ?
O4 Nb5 I4 84.42(16) . . ?
O4 Nb5 I3 92.59(14) . 7_565 ?
O4 Nb5 I3 92.59(14) . . ?
O4 Nb5 I9 174.8(2) . . ?
O4 Nb5 Nb4 42.102(16) . . ?
O4 Nb5 Nb4 42.101(16) . 7_565 ?
I11B Nb6A I12B 83.7(5) . . ?
I11B Nb6A I12B 83.7(5) . 7_575 ?
I11B Nb6A I12C 85.5(6) . 7_575 ?
I11B Nb6A I12C 85.5(6) . . ?
I11B Nb6A I11A 1.0(3) . . ?
I10 Nb6A I11B 99.8(5) . . ?
I10 Nb6A I12B 101.2(3) . . ?
I10 Nb6A I12B 101.2(3) . 7_575 ?
I10 Nb6A I13B 104.1(9) . . ?
I10 Nb6A I12C 110.3(10) . . ?
I10 Nb6A I12C 110.3(9) . 7_575 ?
I10 Nb6A I11A 98.8(5) . . ?
I10 Nb6A I12A 99.0(6) . . ?
I10 Nb6A I12A 99.0(6) . 7_575 ?
I12B Nb6A I12B 155.9(8) . 7_575 ?
I12B Nb6A I11A 83.9(5) . . ?
I12B Nb6A I11A 83.9(5) 7_575 . ?
I13B Nb6A I11B 156.1(6) . . ?
I13B Nb6A I12B 91.6(4) . . ?
I13B Nb6A I12B 91.6(4) . 7_575 ?
I13B Nb6A I12C 86.2(7) . 7_575 ?
I13B Nb6A I12C 86.2(7) . . ?
I13B Nb6A I11A 157.1(6) . . ?
I12C Nb6A I12B 9.7(9) . . ?
I12C Nb6A I12B 148.1(11) 7_575 . ?
I12C Nb6A I12B 148.1(11) . 7_575 ?
I12C Nb6A I12B 9.7(9) 7_575 7_575 ?
I12C Nb6A I12C 139.4(19) . 7_575 ?
I12C Nb6A I11A 85.9(6) 7_575 . ?
I12C Nb6A I11A 85.9(6) . . ?
I12A Nb6A I11B 85.5(6) . . ?
I12A Nb6A I11B 85.5(6) 7_575 . ?
I12A Nb6A I12B 2.6(7) 7_575 7_575 ?
I12A Nb6A I12B 158.4(8) . 7_575 ?
I12A Nb6A I12B 158.4(8) 7_575 . ?
I12A Nb6A I12B 2.6(7) . . ?
I12A Nb6A I13B 90.7(5) . . ?
I12A Nb6A I13B 90.7(5) 7_575 . ?
I12A Nb6A I12C 150.4(12) . 7_575 ?
I12A Nb6A I12C 150.4(12) 7_575 . ?
I12A Nb6A I12C 11.4(11) . . ?
I12A Nb6A I12C 11.4(11) 7_575 7_575 ?
I12A Nb6A I11A 85.6(6) 7_575 . ?
I12A Nb6A I11A 85.6(6) . . ?
I12A Nb6A I12A 160.9(13) 7_575 . ?
Nb1 O2 Nb2 89.8(2) 7_565 . ?
Nb1 O2 Nb2 89.8(2) . . ?
Nb1 O2 Nb1 179.3(4) 7_565 . ?
Nb2 O1 Nb3 77.94(18) . 7_565 ?
Nb1 O1 Nb3 98.5(2) . 7_565 ?
Nb1 O1 Nb2 86.6(2) . . ?
Nb1 O1 Nb4 166.6(3) . . ?
Nb4 O1 Nb3 89.8(2) . 7_565 ?
Nb4 O1 Nb2 84.9(2) . . ?
Nb2 O4 Nb4 85.27(19) . . ?
Nb2 O4 Nb4 85.27(19) . 7_565 ?
Nb4 O4 Nb4 165.2(4) 7_565 . ?
Nb5 O4 Nb2 149.6(4) . . ?
Nb5 O4 Nb4 96.97(18) . 7_565 ?
Nb5 O4 Nb4 96.97(18) . . ?
Nb3 O3 Nb3 175.4(5) 7_565 . ?
Nb3 O3 Nb2 87.8(2) 7_565 . ?
Nb3 O3 Nb2 87.8(2) . . ?
I13C I13A I13C 17(3) 7_575 . ?
I12A I12C Nb6A 72(3) . . ?
I13C I13C I13A 81.4(13) 7_575 . ?
I11B Nb6B I10 106.2(4) . . ?
I11B Nb6B I12B 94.4(6) . . ?
I11B Nb6B I12B 94.4(6) . 7_575 ?
I11B Nb6B I13D 101.8(10) . 6_556 ?
I11B Nb6B I11A 0.7(4) . . ?
I11B Nb6B I12A 96.9(7) . 7_575 ?
I11B Nb6B I12A 96.9(7) . . ?
I10 Nb6B I12B 95.9(5) . 7_575 ?
I10 Nb6B I12B 95.9(5) . . ?
I10 Nb6B I13D 152.0(11) . 6_556 ?
I12B Nb6B I12B 162.8(5) . 7_575 ?
I12B Nb6B I13D 81.9(3) 7_575 6_556 ?
I12B Nb6B I13D 81.9(3) . 6_556 ?
I11A Nb6B I10 105.5(3) . . ?
I11A Nb6B I12B 94.4(6) . 7_575 ?
I11A Nb6B I12B 94.4(6) . . ?
I11A Nb6B I13D 102.5(9) . 6_556 ?
I11A Nb6B I12A 96.9(7) . 7_575 ?
I11A Nb6B I12A 96.9(7) . . ?
I12A Nb6B I10 93.0(8) . . ?
I12A Nb6B I10 93.0(8) 7_575 . ?
I12A Nb6B I12B 163.2(6) 7_575 . ?
I12A Nb6B I12B 3.4(6) . . ?
I12A Nb6B I12B 3.4(6) 7_575 7_575 ?
I12A Nb6B I12B 163.2(6) . 7_575 ?
I12A Nb6B I13D 83.6(6) . 6_556 ?
I12A Nb6B I13D 83.6(6) 7_575 6_556 ?
I12A Nb6B I12A 162.9(10) 7_575 . ?
I12C I12A Nb6A 97(4) . . ?

loop_
_geom_bond_atom_site_label_1
_geom_bond_atom_site_label_2
_geom_bond_distance
_geom_bond_site_symmetry_2
_geom_bond_publ_flag
I1 Nb3 2.7947(6) 7_565 ?
I1 Nb1 2.7953(6) . ?
I6 Nb3 2.9347(7) 5_656 ?
I6 Nb3 2.9134(6) . ?
I5 Nb1 3.0017(6) 5_566 ?
I5 Nb1 2.8982(7) . ?
I2 Nb3 2.8023(6) 7_565 ?
I2 Nb4 2.7448(7) . ?
I4 Nb4 2.9450(7) 7_565 ?
I4 Nb5 2.8076(8) . ?
I7 Nb1 2.7419(6) . ?
I3 Nb4 2.9841(6) . ?
I3 Nb5 2.7418(7) . ?
I9 Nb5 2.7349(9) . ?
I8 Nb4 2.7156(8) . ?
Nb3 Nb2 2.7911(7) . ?
Nb3 Nb1 3.1812(7) 7_565 ?
Nb3 Nb4 2.9981(6) 7_565 ?
Nb3 O1 2.233(5) 7_565 ?
Nb3 O3 1.9415(7) . ?
Nb2 Nb1 2.8600(7) 7_565 ?
Nb2 Nb1 2.8599(7) . ?
Nb2 Nb4 2.8490(7) . ?
Nb2 Nb4 2.8489(7) 7_565 ?
Nb2 O2 2.093(8) . ?
Nb2 O1 2.205(6) 7_565 ?
Nb2 O1 2.205(6) . ?
Nb2 O4 2.084(7) . ?
Nb2 O3 2.079(7) . ?
Nb1 O2 1.9564(6) . ?
Nb1 O1 1.958(5) . ?
Nb4 Nb5 3.1418(7) . ?
Nb4 O1 2.010(5) . ?
Nb4 O4 2.1221(11) . ?
Nb5 O4 2.073(7) . ?
I11B Nb6A 2.66(3) . ?
I11B Nb6B 2.16(4) . ?
I10 Nb6A 2.493(8) . ?
I10 Nb6B 2.75(2) . ?
Nb6A I12B 2.815(14) . ?
Nb6A I12B 2.815(14) 7_575 ?
Nb6A I13B 2.62(2) . ?
Nb6A I12C 2.705(18) 7_575 ?
Nb6A I12C 2.705(18) . ?
Nb6A I11A 3.06(3) . ?
Nb6A I12A 2.59(2) . ?
Nb6A I12A 2.59(2) 7_575 ?
I12B Nb6B 2.784(14) . ?
I13A I13C 1.53(5) 7_575 ?
I13A I13C 1.53(5) . ?
I13D Nb6B 2.966(10) 6_656 ?
I12C I12A 0.54(5) . ?
I13C I13C 0.46(8) 7_575 ?
Nb6B I11A 2.56(4) . ?
Nb6B I12A 2.583(19) 7_575 ?
Nb6B I12A 2.583(19) . ?

loop_
_twin_individual_id
_twin_individual_mass_fraction_refined
_oxdiff_twin_reflns_isolated
_oxdiff_twin_reflns_overlapped
_twin_individual_twin_lattice_type
_twin_individual_twin_matrix_11
_twin_individual_twin_matrix_12
_twin_individual_twin_matrix_13
_twin_individual_twin_matrix_21
_twin_individual_twin_matrix_22
_twin_individual_twin_matrix_23
_twin_individual_twin_matrix_31
_twin_individual_twin_matrix_32
_twin_individual_twin_matrix_33
1 0.6228 42993 7149 ref 1.0000 0.0000 0.0000 0.0000 1.0000 0.0000 0.0000 0.0000 1.0000
2 0.3772 43096 7149 nmt -0.3466 0.0011 -0.3392 -0.0003 -0.9996 0.0001 -2.5918 0.0021 0.3474

loop_
_exptl_oxdiff_crystal_face_indexfrac_h
_exptl_oxdiff_crystal_face_indexfrac_k
_exptl_oxdiff_crystal_face_indexfrac_l
_exptl_oxdiff_crystal_face_x
_exptl_oxdiff_crystal_face_y
_exptl_oxdiff_crystal_face_z
0.0005 0.9999 -0.0016 0.1133 0.0085 -0.0151
-0.0005 -0.9999 0.0016 -0.1133 -0.0085 0.0151
0.3389 -0.0002 -0.3498 -0.0030 0.0485 0.0046
-0.3389 0.0002 0.3498 0.0030 -0.0485 -0.0046
-0.3469 -0.0005 -2.5876 0.0185 -0.0111 0.1328
0.3469 0.0005 2.5876 -0.0185 0.0111 -0.1328
